data_7154266
loop_
_publ_author_name
'Yang, Zehua'
'Xia, Chao'
'Liu, Delong'
'Liu, Yangang'
'Sugiya, Masashi'
'Imamoto, Tsuneo'
'Zhang, Wanbin'

_publ_section_title
;
 P-stereogenic PNP pincer-Pd catalyzed intramolecular hydroamination of
 amino-1,3-dienes.
;
_journal_issue 9
_journal_name_full 'Organic &amp; biomolecular chemistry'
_journal_page_first 2694
_journal_page_last 2702
_journal_paper_doi 10.1039/c4ob02402h
_journal_volume 13
_journal_year 2015
_chemical_absolute_configuration ad
_chemical_formula_moiety 'C17 H31 Cl2 N P2 Pd'
_chemical_formula_sum 'C17 H31 Cl2 N P2 Pd'
_chemical_formula_weight 488.72
_chemical_name_common 'PNP Pincer Pd'
_chemical_name_systematic 'PN tBuMePdCl2'
_space_group_IT_number 19
_symmetry_cell_setting orthorhombic
_symmetry_space_group_name_Hall 'P 2ac 2ab'
_symmetry_space_group_name_H-M 'P 21 21 21'
_atom_sites_solution_hydrogens geom
_atom_sites_solution_primary direct
_atom_sites_solution_secondary difmap
_audit_creation_method SHELXL-97
_audit_update_record
;
2014-07-30 deposited with the CCDC.
2015-01-05 downloaded from the CCDC.
;
_cell_angle_alpha 90.00
_cell_angle_beta 90.00
_cell_angle_gamma 90.00
_cell_formula_units_Z 4
_cell_length_a 7.2904(3)
_cell_length_b 10.5177(4)
_cell_length_c 31.1288(10)
_cell_measurement_reflns_used 6058
_cell_measurement_temperature 293(2)
_cell_measurement_theta_max 29.5526
_cell_measurement_theta_min 2.8638
_cell_volume 2386.90(15)
_computing_cell_refinement 'CrysAlis PRO (Agilent Technologies, 2011)'
_computing_data_collection 'CrysAlis PRO'
_computing_data_reduction 'CrysAlis PRO'
_computing_molecular_graphics 'OLEX2 (Dolomanov et al., 2009)'
_computing_publication_material OLEX2
_computing_structure_refinement 'SHELXL-97 (Sheldrick, 2008)'
_computing_structure_solution 'SHELXS-97 (Sheldrick, 2008)'
_diffrn_ambient_temperature 293(2)
_diffrn_detector_area_resol_mean 10.3592
_diffrn_measured_fraction_theta_full 0.998
_diffrn_measured_fraction_theta_max 0.998
_diffrn_measurement_device_type 'Xcalibur, Atlas, Gemini ultra'
_diffrn_measurement_method '\w scans'
_diffrn_radiation_monochromator graphite
_diffrn_radiation_source 'fine-focus sealed tube'
_diffrn_radiation_type MoK\a
_diffrn_radiation_wavelength 0.71073
_diffrn_reflns_av_R_equivalents 0.0408
_diffrn_reflns_av_sigmaI/netI 0.0393
_diffrn_reflns_limit_h_max 8
_diffrn_reflns_limit_h_min -8
_diffrn_reflns_limit_k_max 12
_diffrn_reflns_limit_k_min -12
_diffrn_reflns_limit_l_max 37
_diffrn_reflns_limit_l_min -34
_diffrn_reflns_number 15226
_diffrn_reflns_theta_full 25.34
_diffrn_reflns_theta_max 25.34
_diffrn_reflns_theta_min 2.87
_exptl_absorpt_coefficient_mu 1.135
_exptl_absorpt_correction_T_max 0.8482
_exptl_absorpt_correction_T_min 0.7128
_exptl_absorpt_correction_type multi-scan
_exptl_absorpt_process_details
;
CrysAlis PRO (Agilent Technologies, 2011) 
;
_exptl_crystal_colour yellow
_exptl_crystal_density_diffrn 1.360
_exptl_crystal_density_method 'not measured'
_exptl_crystal_description block
_exptl_crystal_F_000 1000
_exptl_crystal_size_max 0.32
_exptl_crystal_size_mid 0.30
_exptl_crystal_size_min 0.15
_refine_diff_density_max 1.502
_refine_diff_density_min -0.564
_refine_diff_density_rms 0.142
_refine_ls_abs_structure_details 'Flack (1983), 1848 Friedel pairs'
_refine_ls_abs_structure_Flack -0.07(6)
_refine_ls_extinction_method none
_refine_ls_goodness_of_fit_ref 1.143
_refine_ls_hydrogen_treatment mixed
_refine_ls_matrix_type full
_refine_ls_number_parameters 237
_refine_ls_number_reflns 4381
_refine_ls_number_restraints 13
_refine_ls_restrained_S_all 1.147
_refine_ls_R_factor_all 0.0593
_refine_ls_R_factor_gt 0.0531
_refine_ls_shift/su_max 0.000
_refine_ls_shift/su_mean 0.000
_refine_ls_structure_factor_coef Fsqd
_refine_ls_weighting_details 'calc w=1/[\s^2^(Fo^2^)+(0.1107P)^2^+0.9877P] where P=(Fo^2^+2Fc^2^)/3'
_refine_ls_weighting_scheme calc
_refine_ls_wR_factor_gt 0.1625
_refine_ls_wR_factor_ref 0.1701
_reflns_number_gt 3924
_reflns_number_total 4381
_reflns_threshold_expression >2sigma(I)
_cod_data_source_file c4ob02402h2.cif
_cod_data_source_block 140109_yzh_pd_abs
_cod_depositor_comments 'Adding full bibliography for 7154266--7154267.cif.'
_cod_original_cell_volume 2386.91(15)
_cod_database_code 7154266

loop_
_symmetry_equiv_pos_as_xyz
'x, y, z'
'-x+1/2, -y, z+1/2'
'x+1/2, -y+1/2, -z'
'-x, y+1/2, -z+1/2'

loop_
_atom_site_label
_atom_site_type_symbol
_atom_site_fract_x
_atom_site_fract_y
_atom_site_fract_z
_atom_site_U_iso_or_equiv
_atom_site_adp_type
_atom_site_occupancy
_atom_site_symmetry_multiplicity
_atom_site_calc_flag
_atom_site_refinement_flags
_atom_site_disorder_assembly
_atom_site_disorder_group
Pd1 Pd 0.69008(7) 0.32722(5) 0.156340(16) 0.0415(2) Uani 1 1 d . . .
Cl1 Cl 0.5801(4) 0.3447(3) 0.22491(6) 0.0716(7) Uani 1 1 d . . .
Cl2A Cl 0.3463(4) -0.0034(3) 0.08037(9) 0.0509(10) Uani 0.621(7) 1 d PU A 3
Cl2B Cl 1.0320(10) -0.1367(8) 0.0284(3) 0.051(3) Uani 0.226(6) 1 d PU B 2
Cl2C Cl 0.6445(16) -0.1655(15) 0.0294(4) 0.058(3) Uani 0.156(6) 1 d PU C 1
P1 P 0.5893(3) 0.52299(19) 0.13424(7) 0.0501(5) Uani 1 1 d . . .
P2 P 0.7869(3) 0.12089(18) 0.16372(6) 0.0413(4) Uani 1 1 d . . .
N1 N 0.7863(8) 0.3121(6) 0.09517(18) 0.0414(13) Uani 1 1 d . . .
C1 C 0.7915(11) 0.4174(8) 0.0692(3) 0.055(2) Uani 1 1 d . . .
C2 C 0.8534(11) 0.4017(10) 0.0268(3) 0.059(2) Uani 1 1 d . . .
H2 H 0.8532 0.4716 0.0085 0.071 Uiso 1 1 calc R . .
C3 C 0.9109(15) 0.2934(11) 0.0122(3) 0.069(3) Uani 1 1 d . . .
H3 H 0.9556 0.2879 -0.0157 0.082 Uiso 1 1 calc R . .
C4 C 0.9061(13) 0.1859(10) 0.0379(2) 0.061(2) Uani 1 1 d . . .
H4 H 0.9452 0.1077 0.0274 0.074 Uiso 1 1 calc R . .
C5 C 0.8425(10) 0.1972(8) 0.0793(2) 0.0485(18) Uani 1 1 d . . .
C6 C 0.7335(12) 0.5433(8) 0.0872(3) 0.060(2) Uani 1 1 d . . .
H6A H 0.6668 0.5904 0.0655 0.072 Uiso 1 1 calc R . .
H6B H 0.8414 0.5921 0.0949 0.072 Uiso 1 1 calc R . .
C7 C 0.615(2) 0.6593(12) 0.1655(6) 0.135(6) Uani 1 1 d . . .
H7A H 0.5035 0.6747 0.1812 0.202 Uiso 1 1 calc R . .
H7B H 0.6406 0.7306 0.1473 0.202 Uiso 1 1 calc R . .
H7C H 0.7141 0.6475 0.1854 0.202 Uiso 1 1 calc R . .
C8 C 0.2250(15) 0.5210(13) 0.1557(4) 0.088(3) Uani 1 1 d . . .
H8A H 0.2564 0.4473 0.1723 0.132 Uiso 1 1 calc R . .
H8B H 0.0988 0.5157 0.1471 0.132 Uiso 1 1 calc R . .
H8C H 0.2429 0.5960 0.1728 0.132 Uiso 1 1 calc R . .
C9 C 0.3484(11) 0.5275(9) 0.1155(3) 0.058(2) Uani 1 1 d . . .
C10 C 0.3045(18) 0.6422(15) 0.0888(5) 0.124(6) Uani 1 1 d . . .
H10A H 0.2755 0.7124 0.1073 0.186 Uiso 1 1 calc R . .
H10B H 0.2013 0.6240 0.0706 0.186 Uiso 1 1 calc R . .
H10C H 0.4086 0.6635 0.0713 0.186 Uiso 1 1 calc R . .
C11 C 0.3289(15) 0.4066(14) 0.0881(4) 0.094(4) Uani 1 1 d . . .
H11A H 0.4163 0.4088 0.0650 0.141 Uiso 1 1 calc R . .
H11B H 0.2071 0.4023 0.0764 0.141 Uiso 1 1 calc R . .
H11C H 0.3513 0.3332 0.1056 0.141 Uiso 1 1 calc R . .
C12 C 0.8316(18) 0.0876(8) 0.1081(3) 0.070(3) Uani 1 1 d . . .
H12A H 0.9464 0.0413 0.1063 0.084 Uiso 1 1 calc R . .
H12B H 0.7357 0.0316 0.0976 0.084 Uiso 1 1 calc R . .
C13 C 0.6137(13) 0.0081(9) 0.1809(4) 0.064(2) Uani 1 1 d . . .
H13A H 0.5479 0.0423 0.2050 0.097 Uiso 1 1 calc R . .
H13B H 0.6716 -0.0702 0.1891 0.097 Uiso 1 1 calc R . .
H13C H 0.5298 -0.0074 0.1577 0.097 Uiso 1 1 calc R . .
C14 C 1.1393(17) 0.1870(17) 0.1775(8) 0.152(7) Uani 1 1 d . . .
H14A H 1.1770 0.1678 0.1487 0.228 Uiso 1 1 calc R . .
H14B H 1.2444 0.1868 0.1961 0.228 Uiso 1 1 calc R . .
H14C H 1.0824 0.2693 0.1782 0.228 Uiso 1 1 calc R . .
C15 C 0.9929(11) 0.0798(10) 0.1939(3) 0.058(2) Uani 1 1 d . . .
C16 C 1.0591(14) -0.0553(10) 0.1854(4) 0.076(3) Uani 1 1 d . . .
H16A H 0.9673 -0.1147 0.1947 0.113 Uiso 1 1 calc R . .
H16B H 1.1708 -0.0702 0.2010 0.113 Uiso 1 1 calc R . .
H16C H 1.0810 -0.0662 0.1552 0.113 Uiso 1 1 calc R . .
C17 C 0.9382(19) 0.0959(15) 0.2440(3) 0.105(5) Uani 1 1 d . . .
H17A H 0.8955 0.1810 0.2490 0.158 Uiso 1 1 calc R . .
H17B H 1.0438 0.0797 0.2616 0.158 Uiso 1 1 calc R . .
H17C H 0.8428 0.0366 0.2511 0.158 Uiso 1 1 calc R . .

loop_
_atom_site_aniso_label
_atom_site_aniso_U_11
_atom_site_aniso_U_22
_atom_site_aniso_U_33
_atom_site_aniso_U_23
_atom_site_aniso_U_13
_atom_site_aniso_U_12
Pd1 0.0502(3) 0.0354(3) 0.0390(3) -0.0033(2) -0.0040(2) 0.0027(2)
Cl1 0.0887(15) 0.0830(17) 0.0431(10) -0.0137(11) 0.0042(10) 0.0141(14)
Cl2A 0.0559(19) 0.066(2) 0.0310(14) -0.0047(12) -0.0041(11) 0.0034(14)
Cl2B 0.029(4) 0.053(5) 0.072(5) -0.017(4) -0.017(3) 0.012(3)
Cl2C 0.049(5) 0.065(6) 0.058(5) -0.022(5) 0.019(4) 0.006(5)
P1 0.0549(11) 0.0334(10) 0.0622(13) -0.0029(9) -0.0030(10) 0.0030(9)
P2 0.0460(9) 0.0372(9) 0.0408(9) 0.0016(7) -0.0010(8) 0.0015(8)
N1 0.039(3) 0.041(3) 0.043(3) 0.004(3) 0.000(3) 0.003(3)
C1 0.035(4) 0.059(5) 0.071(5) 0.022(4) -0.001(4) 0.005(4)
C2 0.053(5) 0.072(6) 0.052(5) 0.021(4) -0.002(4) 0.004(4)
C3 0.074(6) 0.094(8) 0.038(4) 0.015(4) 0.007(4) 0.003(6)
C4 0.076(5) 0.073(6) 0.035(4) -0.005(4) -0.002(4) 0.010(5)
C5 0.050(4) 0.058(5) 0.038(4) 0.000(3) -0.006(3) 0.006(4)
C6 0.052(4) 0.040(4) 0.088(7) 0.012(4) 0.004(4) 0.003(3)
C7 0.136(11) 0.062(7) 0.206(17) -0.072(10) -0.036(12) 0.012(8)
C8 0.076(6) 0.102(9) 0.086(7) 0.015(6) 0.025(6) 0.016(6)
C9 0.045(4) 0.054(5) 0.076(5) 0.023(4) 0.008(4) 0.005(3)
C10 0.066(6) 0.156(14) 0.151(12) 0.092(11) 0.010(8) 0.031(8)
C11 0.055(6) 0.142(12) 0.085(8) -0.024(7) -0.015(6) -0.019(7)
C12 0.116(8) 0.042(4) 0.052(5) -0.004(4) 0.002(5) 0.021(5)
C13 0.055(4) 0.051(5) 0.087(7) 0.007(5) 0.001(5) -0.014(4)
C14 0.065(7) 0.108(12) 0.28(2) -0.021(14) 0.004(11) -0.009(7)
C15 0.047(4) 0.068(6) 0.060(5) 0.006(4) -0.012(4) 0.006(4)
C16 0.069(6) 0.072(7) 0.086(7) 0.021(5) -0.001(5) 0.023(5)
C17 0.123(10) 0.149(13) 0.044(5) 0.001(7) -0.017(6) 0.033(10)

loop_
_atom_type_symbol
_atom_type_description
_atom_type_scat_dispersion_real
_atom_type_scat_dispersion_imag
_atom_type_scat_source
C C 0.0033 0.0016 'International Tables Vol C Tables 4.2.6.8 and 6.1.1.4'
H H 0.0000 0.0000 'International Tables Vol C Tables 4.2.6.8 and 6.1.1.4'
Cl Cl 0.1484 0.1585 'International Tables Vol C Tables 4.2.6.8 and 6.1.1.4'
N N 0.0061 0.0033 'International Tables Vol C Tables 4.2.6.8 and 6.1.1.4'
P P 0.1023 0.0942 'International Tables Vol C Tables 4.2.6.8 and 6.1.1.4'
Pd Pd -0.9988 1.0072 'International Tables Vol C Tables 4.2.6.8 and 6.1.1.4'

loop_
_geom_angle_atom_site_label_1
_geom_angle_atom_site_label_2
_geom_angle_atom_site_label_3
_geom_angle
N1 Pd1 Cl1 179.63(18)
N1 Pd1 P1 84.26(18)
Cl1 Pd1 P1 95.49(9)
N1 Pd1 P2 85.04(18)
Cl1 Pd1 P2 95.18(9)
P1 Pd1 P2 168.18(7)
C7 P1 C6 107.0(8)
C7 P1 C9 104.9(6)
C6 P1 C9 107.0(4)
C7 P1 Pd1 122.5(6)
C6 P1 Pd1 99.3(3)
C9 P1 Pd1 114.9(3)
C12 P2 C13 106.4(5)
C12 P2 C15 107.5(5)
C13 P2 C15 105.5(5)
C12 P2 Pd1 98.3(3)
C13 P2 Pd1 115.7(3)
C15 P2 Pd1 122.0(3)
C5 N1 C1 119.5(6)
C5 N1 Pd1 120.6(5)
C1 N1 Pd1 119.8(5)
N1 C1 C2 117.8(8)
N1 C1 C6 119.1(7)
C2 C1 C6 123.1(8)
C3 C2 C1 122.5(8)
C3 C2 H2 118.8
C1 C2 H2 118.8
C2 C3 C4 120.5(8)
C2 C3 H3 119.8
C4 C3 H3 119.8
C5 C4 C3 118.6(9)
C5 C4 H4 120.7
C3 C4 H4 120.7
N1 C5 C4 121.0(8)
N1 C5 C12 117.4(6)
C4 C5 C12 121.6(8)
C1 C6 P1 111.2(6)
C1 C6 H6A 109.4
P1 C6 H6A 109.4
C1 C6 H6B 109.4
P1 C6 H6B 109.4
H6A C6 H6B 108.0
P1 C7 H7A 109.5
P1 C7 H7B 109.5
H7A C7 H7B 109.5
P1 C7 H7C 109.5
H7A C7 H7C 109.5
H7B C7 H7C 109.5
C9 C8 H8A 109.5
C9 C8 H8B 109.5
H8A C8 H8B 109.5
C9 C8 H8C 109.5
H8A C8 H8C 109.5
H8B C8 H8C 109.5
C10 C9 C11 109.7(11)
C10 C9 C8 111.2(9)
C11 C9 C8 111.1(9)
C10 C9 P1 113.4(8)
C11 C9 P1 104.0(6)
C8 C9 P1 107.2(7)
C9 C10 H10A 109.5
C9 C10 H10B 109.5
H10A C10 H10B 109.5
C9 C10 H10C 109.5
H10A C10 H10C 109.5
H10B C10 H10C 109.5
C9 C11 H11A 109.5
C9 C11 H11B 109.5
H11A C11 H11B 109.5
C9 C11 H11C 109.5
H11A C11 H11C 109.5
H11B C11 H11C 109.5
C5 C12 P2 116.5(6)
C5 C12 H12A 108.2
P2 C12 H12A 108.2
C5 C12 H12B 108.2
P2 C12 H12B 108.2
H12A C12 H12B 107.3
P2 C13 H13A 109.5
P2 C13 H13B 109.5
H13A C13 H13B 109.5
P2 C13 H13C 109.5
H13A C13 H13C 109.5
H13B C13 H13C 109.5
C15 C14 H14A 109.5
C15 C14 H14B 109.5
H14A C14 H14B 109.5
C15 C14 H14C 109.5
H14A C14 H14C 109.5
H14B C14 H14C 109.5
C16 C15 C17 110.0(9)
C16 C15 C14 112.5(9)
C17 C15 C14 112.9(11)
C16 C15 P2 113.1(7)
C17 C15 P2 105.6(7)
C14 C15 P2 102.4(8)
C15 C16 H16A 109.5
C15 C16 H16B 109.5
H16A C16 H16B 109.5
C15 C16 H16C 109.5
H16A C16 H16C 109.5
H16B C16 H16C 109.5
C15 C17 H17A 109.5
C15 C17 H17B 109.5
H17A C17 H17B 109.5
C15 C17 H17C 109.5
H17A C17 H17C 109.5
H17B C17 H17C 109.5

loop_
_geom_bond_atom_site_label_1
_geom_bond_atom_site_label_2
_geom_bond_distance
Pd1 N1 2.035(6)
Pd1 Cl1 2.287(2)
Pd1 P1 2.292(2)
Pd1 P2 2.2936(19)
P1 C7 1.743(11)
P1 C6 1.815(9)
P1 C9 1.852(8)
P2 C12 1.796(9)
P2 C13 1.813(9)
P2 C15 1.823(8)
N1 C5 1.368(10)
N1 C1 1.372(10)
C1 C2 1.405(13)
C1 C6 1.498(13)
C2 C3 1.295(14)
C2 H2 0.9300
C3 C4 1.385(14)
C3 H3 0.9300
C4 C5 1.375(11)
C4 H4 0.9300
C5 C12 1.462(12)
C6 H6A 0.9700
C6 H6B 0.9700
C7 H7A 0.9600
C7 H7B 0.9600
C7 H7C 0.9600
C8 C9 1.545(13)
C8 H8A 0.9600
C8 H8B 0.9600
C8 H8C 0.9600
C9 C10 1.500(13)
C9 C11 1.538(15)
C10 H10A 0.9600
C10 H10B 0.9600
C10 H10C 0.9600
C11 H11A 0.9600
C11 H11B 0.9600
C11 H11C 0.9600
C12 H12A 0.9700
C12 H12B 0.9700
C13 H13A 0.9600
C13 H13B 0.9600
C13 H13C 0.9600
C14 C15 1.633(18)
C14 H14A 0.9600
C14 H14B 0.9600
C14 H14C 0.9600
C15 C16 1.524(14)
C15 C17 1.619(14)
C16 H16A 0.9600
C16 H16B 0.9600
C16 H16C 0.9600
C17 H17A 0.9600
C17 H17B 0.9600
C17 H17C 0.9600
